data_7134471
loop_
_publ_author_name
'Jiang, Yuqi'
'Pan, Guo'
'Zhou, Ren'
'Huang, Ruihao'
'Ran, Dongmei'
'Xu, Daqian'
'Su, Yuanting'

_publ_section_title
;
 Isolable GaN-based analogues of Thiele's and Chichibabin's hydrocarbons
;
_journal_issue 45
_journal_name_full 'Chemical Communications'
_journal_page_first 8192
_journal_page_last 8195
_journal_paper_doi 10.1039/D5CC01531F
_journal_volume 61
_journal_year 2025
_chemical_formula_moiety '0.053(C64 Ga4 N2), 0.105(C), 0.146[C6H14]'
_chemical_formula_sum 'C35 H54.6 Br0.38 Cl0.62 Ga N'
_chemical_formula_weight 611.46
_space_group_crystal_system monoclinic
_space_group_IT_number 15
_space_group_name_Hall '-C 2yc'
_space_group_name_H-M_alt 'C 1 2/c 1'
_atom_sites_solution_hydrogens geom
_atom_sites_solution_primary iterative
_audit_creation_date 2025-01-21
_audit_creation_method
;
Olex2 1.5
(compiled 2024.02.16 svn.r378c4104 for OlexSys, GUI svn.r6928)
;
_audit_update_record
;
2025-03-06 deposited with the CCDC.	2025-04-27 downloaded from the CCDC.
;
_cell_angle_alpha 90
_cell_angle_beta 92.844(2)
_cell_angle_gamma 90
_cell_formula_units_Z 8
_cell_length_a 32.7341(19)
_cell_length_b 23.0166(13)
_cell_length_c 9.2046(6)
_cell_measurement_reflns_used 9886
_cell_measurement_temperature 150.00
_cell_measurement_theta_max 27.40
_cell_measurement_theta_min 2.44
_cell_volume 6926.5(7)
_computing_cell_refinement 'SAINT V8.40B (?, 2016)'
_computing_data_reduction 'SAINT V8.40B (?, 2016)'
_computing_molecular_graphics 'Olex2 1.5 (Dolomanov et al., 2009)'
_computing_publication_material 'Olex2 1.5 (Dolomanov et al., 2009)'
_computing_structure_refinement 'SHELXL 2019/3 (Sheldrick, 2015)'
_computing_structure_solution 'olex2.solve 1.5 (Bourhis et al., 2015)'
_diffrn_ambient_temperature 150.00
_diffrn_measured_fraction_theta_full 0.999
_diffrn_measured_fraction_theta_max 0.994
_diffrn_measurement_device_type 'Bruker APEX-II CCD'
_diffrn_measurement_method '\f and \w scans'
_diffrn_radiation_type MoK\a
_diffrn_radiation_wavelength 0.71073
_diffrn_reflns_av_R_equivalents 0.0936
_diffrn_reflns_av_unetI/netI 0.0582
_diffrn_reflns_Laue_measured_fraction_full 0.999
_diffrn_reflns_Laue_measured_fraction_max 0.994
_diffrn_reflns_limit_h_max 35
_diffrn_reflns_limit_h_min -42
_diffrn_reflns_limit_k_max 29
_diffrn_reflns_limit_k_min -30
_diffrn_reflns_limit_l_max 11
_diffrn_reflns_limit_l_min -11
_diffrn_reflns_number 53102
_diffrn_reflns_point_group_measured_fraction_full 0.999
_diffrn_reflns_point_group_measured_fraction_max 0.994
_diffrn_reflns_theta_full 25.242
_diffrn_reflns_theta_max 27.609
_diffrn_reflns_theta_min 2.438
_diffrn_source_current 1.0
_diffrn_source_power 0.05
_diffrn_source_voltage 50.0
_diffrn_standards_number 0
_exptl_absorpt_coefficient_mu 1.302
_exptl_absorpt_correction_T_max 0.7456
_exptl_absorpt_correction_T_min 0.4754
_exptl_absorpt_correction_type none
_exptl_absorpt_process_details
;
SADABS-2016/2 (Bruker,2016/2) was used for absorption correction.
wR2(int) was 0.1591 before and 0.0951 after correction.
The Ratio of minimum to maximum transmission is 0.6376.
The \l/2 correction factor is Not present.
;
_exptl_crystal_colour 'clear whiteish colourless'
_exptl_crystal_colour_lustre clear
_exptl_crystal_colour_modifier whiteish
_exptl_crystal_colour_primary colourless
_exptl_crystal_density_diffrn 1.173
_exptl_crystal_description block
_exptl_crystal_F_000 2612
_exptl_crystal_size_max 0.22
_exptl_crystal_size_mid 0.16
_exptl_crystal_size_min 0.08
_refine_diff_density_max 0.382
_refine_diff_density_min -0.859
_refine_diff_density_rms 0.100
_refine_ls_extinction_method none
_refine_ls_goodness_of_fit_ref 1.033
_refine_ls_hydrogen_treatment constr
_refine_ls_matrix_type full
_refine_ls_number_parameters 445
_refine_ls_number_reflns 7973
_refine_ls_number_restraints 157
_refine_ls_restrained_S_all 1.039
_refine_ls_R_factor_all 0.0812
_refine_ls_R_factor_gt 0.0492
_refine_ls_shift/su_max 0.001
_refine_ls_shift/su_mean 0.000
_refine_ls_structure_factor_coef Fsqd
_refine_ls_weighting_details 'w=1/[\s^2^(Fo^2^)+(0.1000P)^2^] where P=(Fo^2^+2Fc^2^)/3'
_refine_ls_weighting_scheme calc
_refine_ls_wR_factor_gt 0.1313
_refine_ls_wR_factor_ref 0.1567
_reflns_Friedel_coverage 0.000
_reflns_number_gt 5806
_reflns_number_total 7973
_reflns_threshold_expression 'I > 2\s(I)'
_cod_data_source_file d5cc01531f2.cif
_cod_data_source_block Compound1
_cod_depositor_comments 'Adding full bibliography for 7134471--7134474.cif.'
_cod_original_formula_sum 'C35 H54.60 Br0.38 Cl0.62 Ga N'
_cod_database_code 7134471
_shelx_shelxl_version_number 2019/3
_shelx_space_group_comment
;
The symmetry employed for this shelxl refinement is uniquely defined
by the following loop, which should always be used as a source of
symmetry information in preference to the above space-group names.
They are only intended as comments.
;
_olex2_refinement_description
;
1. Fixed Uiso
 At 1.2 times of:
  All C(H) groups, All C(H,H) groups
 At 1.5 times of:
  All C(H,H,H) groups
2. Restrained distances
 C31-C30
 1.5 with sigma of 0.02
 C38-C37 = C37-C36 = C36-C35 = C35-C34 = C34-C33
 1.52 with sigma of 0.02
 C38-C36 = C35-C33
 2.53 with sigma of 0.04
 C37-C35 = C36-C34
 2.54 with sigma of 0.04
 C15-C16 \\sim C15-C16A
 with sigma of 0.02
 C15-C17 \\sim C15-C17A
 with sigma of 0.02
 C38-C37 \\sim C37-C36 \\sim C36-C35 \\sim C35-C34 \\sim C34-C33
 with sigma of 0.02
 C38-C36 \\sim C36-C34 \\sim C37-C35 \\sim C35-C33
 with sigma of 0.04
 C21-C30 \\sim C21-C30A
 with sigma of 0.02
 C30-C31 \\sim C30A-C31A
 with sigma of 0.02
 C30-C32 \\sim C30A-C32A
 with sigma of 0.02
 C21-C31 \\sim C21-C31A
 with sigma of 0.04
 C21-C32 \\sim C21-C32A
 with sigma of 0.04
 C31-C32 \\sim C31A-C32A
 with sigma of 0.04
3. Uiso/Uaniso restraints and constraints
C6 \\sim C15 \\sim C16 \\sim C17 \\sim C16A \\sim C17A: within 2A with sigma of
0.01 and sigma for terminal atoms of 0.02 within 2A
C21 \\sim C30 \\sim C31 \\sim C32: within 2A with sigma of 0.01 and sigma for
terminal atoms of 0.02 within 2A
C38 \\sim C37 \\sim C36 \\sim C35 \\sim C34 \\sim C33: within 2A with sigma of
0.04 and sigma for terminal atoms of 0.08 within 2A
Uanis(C30A) \\sim Ueq: with sigma of 0.001 and sigma for terminal atoms of 0.002
4. Rigid body (RIGU) restrains
 C38, C37, C36, C35, C34, C33
 with sigma for 1-2 distances of 0.004 and sigma for 1-3 distances of 0.004
5. Others
 Sof(H15A)=Sof(C16A)=Sof(H16D)=Sof(H16E)=Sof(H16F)=Sof(C17A)=Sof(H17D)=
 Sof(H17E)=Sof(H17F)=1-FVAR(1)
 Sof(H15)=Sof(C16)=Sof(H16A)=Sof(H16B)=Sof(H16C)=Sof(C17)=Sof(H17A)=Sof(H17B)=
 Sof(H17C)=FVAR(1)
 Sof(Br1)=1-FVAR(2)
 Sof(Cl1)=FVAR(2)
 Sof(C30A)=Sof(H30A)=Sof(C31A)=Sof(H31D)=Sof(H31E)=Sof(H31F)=Sof(C32A)=
 Sof(H32D)=Sof(H32E)=Sof(H32F)=1-FVAR(3)
 Sof(C30)=Sof(H30)=Sof(C31)=Sof(H31A)=Sof(H31B)=Sof(H31C)=Sof(C32)=Sof(H32A)=
 Sof(H32B)=Sof(H32C)=FVAR(3)
 Fixed Sof: C38(0.5) H38C(0.5) H38A(0.5) H38B(0.5) C37(0.5) H37A(0.5)
 H37B(0.5) C36(0.5) H36A(0.5) H36B(0.5) C35(0.5) H35A(0.5) H35B(0.5) C34(0.5)
 H34A(0.5) H34B(0.5) C33(0.5) H33A(0.5) H33B(0.5) H33C(0.5)
6.a Ternary CH refined with riding coordinates:
 C9(H9), C12(H12), C15(H15), C15(H15A), C24(H24), C28(H28), C30(H30), C30A(H30A)
6.b Secondary CH2 refined with riding coordinates:
 C37(H37A,H37B), C36(H36A,H36B), C35(H35A,H35B), C34(H34A,H34B)
6.c Aromatic/amide H refined with riding coordinates:
 C1(H1), C2(H2), C5(H5), C7(H7), C20(H20), C22(H22)
6.d Idealised Me refined as rotating group:
 C10(H10A,H10B,H10C), C11(H11A,H11B,H11C), C13(H13C,H13A,H13B), C14(H14A,H14C,
 H14B), C16(H16A,H16B,H16C), C17(H17A,H17B,H17C), C25(H25A,H25B,H25C), C26(H26A,
 H26B,H26C), C27(H27A,H27B,H27C), C29(H29A,H29B,H29C), C31(H31A,H31B,H31C),
 C32(H32A,H32B,H32C), C16A(H16D,H16E,H16F), C17A(H17D,H17E,H17F), C38(H38C,H38A,
 H38B), C33(H33A,H33B,H33C), C31A(H31D,H31E,H31F), C32A(H32D,H32E,H32F)
;
_olex2_submission_special_instructions 'No special instructions were received'

loop_
_space_group_symop_operation_xyz
'x, y, z'
'-x, y, -z+1/2'
'x+1/2, y+1/2, z'
'-x+1/2, y+1/2, -z+1/2'
'-x, -y, -z'
'x, -y, z-1/2'
'-x+1/2, -y+1/2, -z'
'x+1/2, -y+1/2, z-1/2'

loop_
_atom_site_label
_atom_site_type_symbol
_atom_site_fract_x
_atom_site_fract_y
_atom_site_fract_z
_atom_site_U_iso_or_equiv
_atom_site_adp_type
_atom_site_occupancy
_atom_site_site_symmetry_order
_atom_site_calc_flag
_atom_site_refinement_flags_posn
_atom_site_refinement_flags_adp
_atom_site_refinement_flags_occupancy
_atom_site_disorder_assembly
_atom_site_disorder_group
Ga1 Ga 0.34146(2) 0.19670(2) 0.36359(3) 0.02369(12) Uani 1 1 d . . . . .
Cl1 Cl 0.3103(3) 0.1428(6) 0.1953(13) 0.0334(11) Uani 0.619(3) 1 d . . P A 3
N1 N 0.28577(7) 0.22839(9) 0.4494(2) 0.0239(5) Uani 1 1 d . . . . .
C1 C 0.25797(8) 0.25302(12) 0.3583(3) 0.0263(6) Uani 1 1 d . . . . .
H1 H 0.262922 0.255852 0.257719 0.032 Uiso 1 1 calc R U . . .
C2 C 0.27809(8) 0.22553(11) 0.5903(3) 0.0252(6) Uani 1 1 d . . . . .
H2 H 0.297760 0.208435 0.656613 0.030 Uiso 1 1 calc R U . . .
C3 C 0.35644(8) 0.27404(12) 0.2811(3) 0.0257(6) Uani 1 1 d . . . . .
C4 C 0.36321(9) 0.28157(13) 0.1322(3) 0.0286(6) Uani 1 1 d . . . . .
C5 C 0.36204(10) 0.33722(14) 0.0713(3) 0.0363(7) Uani 1 1 d . . . . .
H5 H 0.365955 0.341502 -0.029733 0.044 Uiso 1 1 calc R U . . .
C6 C 0.35539(11) 0.38604(13) 0.1535(3) 0.0392(7) Uani 1 1 d . U . . .
C7 C 0.35210(10) 0.37882(14) 0.3006(3) 0.0368(7) Uani 1 1 d . . . . .
H7 H 0.348984 0.412243 0.359565 0.044 Uiso 1 1 calc R U . . .
C8 C 0.35315(9) 0.32446(13) 0.3663(3) 0.0279(6) Uani 1 1 d . . . . .
C9 C 0.35316(9) 0.32266(13) 0.5323(3) 0.0300(6) Uani 1 1 d . . . . .
H9 H 0.350669 0.281097 0.562217 0.036 Uiso 1 1 calc R U . . .
C10 C 0.31794(10) 0.35618(14) 0.5954(3) 0.0367(7) Uani 1 1 d . . . . .
H10A H 0.322213 0.397945 0.582142 0.055 Uiso 1 1 calc R U . . .
H10B H 0.316870 0.347517 0.699382 0.055 Uiso 1 1 calc R U . . .
H10C H 0.292114 0.344593 0.545204 0.055 Uiso 1 1 calc R U . . .
C11 C 0.39425(10) 0.34580(15) 0.5972(3) 0.0390(8) Uani 1 1 d . . . . .
H11A H 0.416737 0.323857 0.557093 0.059 Uiso 1 1 calc R U . . .
H11B H 0.395192 0.341256 0.703221 0.059 Uiso 1 1 calc R U . . .
H11C H 0.396982 0.387008 0.572775 0.059 Uiso 1 1 calc R U . . .
C12 C 0.37536(9) 0.23177(14) 0.0348(3) 0.0318(7) Uani 1 1 d . . . . .
H12 H 0.374925 0.195172 0.093239 0.038 Uiso 1 1 calc R U . . .
C13 C 0.41885(10) 0.24045(17) -0.0141(4) 0.0466(9) Uani 1 1 d . . . . .
H13C H 0.420136 0.276301 -0.071082 0.070 Uiso 1 1 calc R U . . .
H13A H 0.426534 0.207387 -0.073982 0.070 Uiso 1 1 calc R U . . .
H13B H 0.437781 0.243227 0.071531 0.070 Uiso 1 1 calc R U . . .
C14 C 0.34581(11) 0.22404(15) -0.0984(3) 0.0403(8) Uani 1 1 d . . . . .
H14A H 0.318070 0.217640 -0.066226 0.060 Uiso 1 1 calc R U . . .
H14C H 0.354284 0.190488 -0.155086 0.060 Uiso 1 1 calc R U . . .
H14B H 0.346194 0.259055 -0.158855 0.060 Uiso 1 1 calc R U . . .
C15 C 0.35210(13) 0.44659(15) 0.0838(4) 0.0511(9) Uani 1 1 d D U . . .
H15 H 0.357261 0.476002 0.162563 0.061 Uiso 0.48(4) 1 calc R U P B 1
H15A H 0.346915 0.474767 0.163530 0.061 Uiso 0.52(4) 1 calc R U P B 2
C16 C 0.3109(4) 0.4573(12) 0.017(3) 0.071(5) Uani 0.48(4) 1 d D U P B 1
H16A H 0.302397 0.423945 -0.043108 0.107 Uiso 0.48(4) 1 calc R U P B 1
H16B H 0.311319 0.492308 -0.042873 0.107 Uiso 0.48(4) 1 calc R U P B 1
H16C H 0.291527 0.462602 0.094235 0.107 Uiso 0.48(4) 1 calc R U P B 1
C17 C 0.3843(5) 0.4555(10) -0.030(2) 0.061(4) Uani 0.48(4) 1 d D U P B 1
H17A H 0.410732 0.440586 0.008230 0.092 Uiso 0.48(4) 1 calc R U P B 1
H17B H 0.386767 0.497070 -0.051068 0.092 Uiso 0.48(4) 1 calc R U P B 1
H17C H 0.375908 0.434658 -0.119196 0.092 Uiso 0.48(4) 1 calc R U P B 1
C18 C 0.36572(9) 0.14699(12) 0.5237(3) 0.0279(6) Uani 1 1 d . . . . .
C19 C 0.40720(9) 0.15402(13) 0.5663(3) 0.0313(7) Uani 1 1 d . . . . .
C20 C 0.42491(10) 0.12053(15) 0.6787(3) 0.0401(8) Uani 1 1 d . . . . .
H20 H 0.453007 0.125972 0.706131 0.048 Uiso 1 1 calc R U . . .
C21 C 0.40266(11) 0.07947(16) 0.7516(4) 0.0462(9) Uani 1 1 d D U . . .
C22 C 0.36200(11) 0.07201(14) 0.7065(4) 0.0419(8) Uani 1 1 d . . . . .
H22 H 0.346411 0.043590 0.754080 0.050 Uiso 1 1 calc R U . . .
C23 C 0.34284(9) 0.10448(12) 0.5939(3) 0.0305(6) Uani 1 1 d . . . . .
C24 C 0.29869(10) 0.08936(13) 0.5522(3) 0.0334(7) Uani 1 1 d . . . . .
H24 H 0.287498 0.120552 0.485845 0.040 Uiso 1 1 calc R U . . .
C25 C 0.29662(12) 0.03194(14) 0.4681(4) 0.0517(10) Uani 1 1 d . . . . .
H25A H 0.313360 0.034786 0.383066 0.078 Uiso 1 1 calc R U . . .
H25B H 0.268182 0.023848 0.436170 0.078 Uiso 1 1 calc R U . . .
H25C H 0.306979 0.000429 0.531385 0.078 Uiso 1 1 calc R U . . .
C26 C 0.27116(11) 0.08562(15) 0.6826(4) 0.0452(8) Uani 1 1 d . . . . .
H26A H 0.277548 0.050084 0.737838 0.068 Uiso 1 1 calc R U . . .
H26B H 0.242412 0.084880 0.647480 0.068 Uiso 1 1 calc R U . . .
H26C H 0.275999 0.119505 0.745604 0.068 Uiso 1 1 calc R U . . .
C27 C 0.44980(12) 0.16428(19) 0.3514(4) 0.0543(10) Uani 1 1 d . . . . .
H27A H 0.466392 0.130788 0.383413 0.081 Uiso 1 1 calc R U . . .
H27B H 0.466558 0.191116 0.297009 0.081 Uiso 1 1 calc R U . . .
H27C H 0.426585 0.150989 0.288720 0.081 Uiso 1 1 calc R U . . .
C28 C 0.43408(9) 0.19521(14) 0.4832(3) 0.0360(7) Uani 1 1 d . . . . .
H28 H 0.416521 0.228239 0.447097 0.043 Uiso 1 1 calc R U . . .
C29 C 0.46991(10) 0.22082(17) 0.5748(4) 0.0487(9) Uani 1 1 d . . . . .
H29A H 0.459830 0.237543 0.664165 0.073 Uiso 1 1 calc R U . . .
H29B H 0.483109 0.251227 0.519207 0.073 Uiso 1 1 calc R U . . .
H29C H 0.489773 0.190108 0.599822 0.073 Uiso 1 1 calc R U . . .
C30 C 0.4172(2) 0.0392(4) 0.8790(7) 0.048(2) Uani 0.587(7) 1 d D U P C 1
H30 H 0.401701 0.001915 0.868690 0.057 Uiso 0.587(7) 1 calc R U P C 1
C31 C 0.4632(2) 0.0251(4) 0.8680(8) 0.068(2) Uani 0.587(7) 1 d D U P C 1
H31A H 0.468295 0.012739 0.768614 0.101 Uiso 0.587(7) 1 calc R U P C 1
H31B H 0.470919 -0.006243 0.936075 0.101 Uiso 0.587(7) 1 calc R U P C 1
H31C H 0.479489 0.059774 0.892304 0.101 Uiso 0.587(7) 1 calc R U P C 1
C32 C 0.4074(3) 0.0652(3) 1.0150(7) 0.058(2) Uani 0.587(7) 1 d D U P C 1
H32A H 0.421572 0.102509 1.026620 0.087 Uiso 0.587(7) 1 calc R U P C 1
H32B H 0.416067 0.039271 1.095224 0.087 Uiso 0.587(7) 1 calc R U P C 1
H32C H 0.377783 0.071460 1.015952 0.087 Uiso 0.587(7) 1 calc R U P C 1
C16A C 0.3149(5) 0.4489(9) -0.024(2) 0.057(4) Uani 0.52(4) 1 d D U P B 2
H16D H 0.318146 0.420138 -0.100805 0.085 Uiso 0.52(4) 1 calc R U P B 2
H16E H 0.312617 0.487769 -0.066527 0.085 Uiso 0.52(4) 1 calc R U P B 2
H16F H 0.290080 0.440130 0.027628 0.085 Uiso 0.52(4) 1 calc R U P B 2
C17A C 0.3906(5) 0.4649(11) 0.018(3) 0.084(5) Uani 0.52(4) 1 d D U P B 2
H17D H 0.412741 0.466425 0.093388 0.126 Uiso 0.52(4) 1 calc R U P B 2
H17E H 0.386805 0.503489 -0.025869 0.126 Uiso 0.52(4) 1 calc R U P B 2
H17F H 0.397541 0.436970 -0.057241 0.126 Uiso 0.52(4) 1 calc R U P B 2
C38 C 0.4954(13) 0.6152(4) 0.280(6) 0.120(12) Uani 0.5 1 d D U P D -1
H38C H 0.503923 0.643053 0.207081 0.180 Uiso 0.5 1 calc R U P D -1
H38A H 0.503919 0.629340 0.377528 0.180 Uiso 0.5 1 calc R U P D -1
H38B H 0.465621 0.610897 0.272809 0.180 Uiso 0.5 1 calc R U P D -1
C37 C 0.5149(3) 0.5580(4) 0.255(2) 0.116(5) Uani 0.5 1 d D U P D -1
H37A H 0.523705 0.557686 0.153515 0.139 Uiso 0.5 1 calc R U P D -1
H37B H 0.540033 0.555811 0.319220 0.139 Uiso 0.5 1 calc R U P D -1
C36 C 0.4919(6) 0.5056(4) 0.276(3) 0.119(6) Uani 0.5 1 d D U P D -1
H36A H 0.465417 0.509872 0.220582 0.143 Uiso 0.5 1 calc R U P D -1
H36B H 0.485798 0.503891 0.380347 0.143 Uiso 0.5 1 calc R U P D -1
C35 C 0.5091(7) 0.4485(4) 0.237(5) 0.121(7) Uani 0.5 1 d D U P D -1
H35A H 0.517185 0.450965 0.135261 0.145 Uiso 0.5 1 calc R U P D -1
H35B H 0.534448 0.442608 0.298618 0.145 Uiso 0.5 1 calc R U P D -1
C34 C 0.4838(5) 0.3959(5) 0.250(3) 0.185(8) Uani 0.5 1 d D U P D -1
H34A H 0.465397 0.392751 0.161757 0.221 Uiso 0.5 1 calc R U P D -1
H34B H 0.466475 0.400692 0.334205 0.221 Uiso 0.5 1 calc R U P D -1
C33 C 0.5068(11) 0.3408(5) 0.268(3) 0.187(9) Uani 0.5 1 d D U P D -1
H33A H 0.525978 0.337027 0.190141 0.281 Uiso 0.5 1 calc R U P D -1
H33B H 0.487649 0.308047 0.263646 0.281 Uiso 0.5 1 calc R U P D -1
H33C H 0.522040 0.340779 0.362491 0.281 Uiso 0.5 1 calc R U P D -1
Br1 Br 0.3026(2) 0.1397(4) 0.1826(9) 0.0331(8) Uani 0.381(3) 1 d . . P A 4
C30A C 0.4285(4) 0.0508(5) 0.8745(14) 0.064(5) Uani 0.413(7) 1 d D U P C 2
H30A H 0.454204 0.048757 0.820545 0.076 Uiso 0.413(7) 1 calc R U P C 2
C31A C 0.4210(3) -0.0116(3) 0.8752(10) 0.058(3) Uani 0.413(7) 1 d D . P C 2
H31D H 0.437634 -0.029645 0.954309 0.087 Uiso 0.413(7) 1 calc R U P C 2
H31E H 0.428275 -0.028264 0.782038 0.087 Uiso 0.413(7) 1 calc R U P C 2
H31F H 0.391961 -0.018865 0.889819 0.087 Uiso 0.413(7) 1 calc R U P C 2
C32A C 0.4452(6) 0.0834(4) 0.9917(13) 0.100(7) Uani 0.413(7) 1 d D . P C 2
H32D H 0.423104 0.099499 1.047287 0.151 Uiso 0.413(7) 1 calc R U P C 2
H32E H 0.461738 0.115144 0.954771 0.151 Uiso 0.413(7) 1 calc R U P C 2
H32F H 0.462512 0.058257 1.054837 0.151 Uiso 0.413(7) 1 calc R U P C 2

loop_
_atom_site_aniso_label
_atom_site_aniso_U_11
_atom_site_aniso_U_22
_atom_site_aniso_U_33
_atom_site_aniso_U_23
_atom_site_aniso_U_13
_atom_site_aniso_U_12
Ga1 0.02316(18) 0.02750(19) 0.02039(18) 0.00023(12) 0.00088(12) 0.00392(11)
Cl1 0.030(3) 0.0427(15) 0.0268(16) -0.0074(10) -0.0077(17) -0.0106(19)
N1 0.0227(11) 0.0239(11) 0.0250(12) 0.0008(9) 0.0000(9) 0.0022(9)
C1 0.0296(14) 0.0291(14) 0.0201(13) 0.0005(12) 0.0012(11) 0.0009(11)
C2 0.0263(14) 0.0253(14) 0.0236(14) 0.0010(11) -0.0017(11) 0.0022(11)
C3 0.0245(13) 0.0304(14) 0.0219(14) 0.0016(12) -0.0013(11) 0.0000(11)
C4 0.0276(14) 0.0347(15) 0.0234(14) 0.0028(12) -0.0014(11) 0.0032(12)
C5 0.0488(19) 0.0387(17) 0.0214(15) 0.0055(13) 0.0016(13) 0.0026(14)
C6 0.055(2) 0.0325(16) 0.0293(16) 0.0027(13) -0.0010(15) 0.0014(15)
C7 0.0494(19) 0.0321(16) 0.0286(16) -0.0021(13) -0.0002(14) -0.0009(14)
C8 0.0273(14) 0.0332(15) 0.0230(14) -0.0005(12) -0.0024(11) -0.0006(12)
C9 0.0351(16) 0.0312(15) 0.0233(15) -0.0003(12) -0.0010(12) -0.0016(12)
C10 0.0455(19) 0.0360(17) 0.0290(16) -0.0011(13) 0.0055(14) 0.0026(14)
C11 0.0435(19) 0.0440(19) 0.0290(17) -0.0005(14) -0.0040(14) -0.0057(14)
C12 0.0342(16) 0.0394(17) 0.0218(14) 0.0023(12) 0.0030(12) 0.0059(13)
C13 0.0407(19) 0.063(2) 0.0371(19) -0.0004(17) 0.0121(15) 0.0084(17)
C14 0.050(2) 0.0435(19) 0.0262(16) -0.0035(14) -0.0051(14) 0.0018(15)
C15 0.083(3) 0.0356(18) 0.0346(19) 0.0037(15) 0.0021(18) 0.0021(18)
C16 0.075(6) 0.051(9) 0.093(10) 0.031(8) 0.048(7) 0.029(5)
C17 0.055(6) 0.046(8) 0.081(8) 0.039(7) -0.004(6) -0.003(5)
C18 0.0342(15) 0.0278(15) 0.0219(14) -0.0013(11) 0.0032(12) 0.0057(12)
C19 0.0333(16) 0.0389(17) 0.0219(15) 0.0021(12) 0.0032(12) 0.0098(13)
C20 0.0333(17) 0.053(2) 0.0334(17) 0.0078(15) -0.0037(14) 0.0132(15)
C21 0.053(2) 0.049(2) 0.0359(18) 0.0169(16) -0.0040(16) 0.0128(16)
C22 0.051(2) 0.0373(18) 0.0380(19) 0.0140(15) 0.0059(16) 0.0053(15)
C23 0.0355(16) 0.0295(15) 0.0269(15) 0.0016(12) 0.0050(12) 0.0058(12)
C24 0.0379(17) 0.0259(15) 0.0369(17) 0.0025(13) 0.0077(14) 0.0026(12)
C25 0.053(2) 0.0321(18) 0.070(3) -0.0050(18) 0.001(2) -0.0047(16)
C26 0.0438(19) 0.0424(19) 0.051(2) 0.0115(17) 0.0138(16) 0.0023(15)
C27 0.044(2) 0.086(3) 0.0337(19) 0.0033(19) 0.0119(16) 0.006(2)
C28 0.0261(15) 0.052(2) 0.0295(16) 0.0068(14) -0.0004(13) 0.0048(13)
C29 0.0340(18) 0.071(3) 0.041(2) 0.0114(19) -0.0053(15) -0.0017(17)
C30 0.044(4) 0.053(4) 0.044(4) 0.033(3) -0.018(3) -0.004(3)
C31 0.055(4) 0.082(5) 0.064(5) 0.016(4) -0.008(4) 0.024(4)
C32 0.091(6) 0.049(4) 0.034(3) 0.012(3) 0.002(3) 0.013(4)
C16A 0.072(7) 0.042(6) 0.056(7) 0.008(6) 0.003(6) 0.026(5)
C17A 0.072(7) 0.062(8) 0.115(11) 0.042(9) -0.015(7) -0.024(5)
C38 0.094(15) 0.088(6) 0.17(4) 0.010(11) -0.045(14) 0.000(9)
C37 0.111(11) 0.077(6) 0.155(11) 0.004(8) -0.033(12) -0.012(5)
C36 0.111(15) 0.092(6) 0.156(18) 0.000(10) 0.021(11) -0.016(7)
C35 0.17(2) 0.080(5) 0.107(12) -0.006(10) -0.028(14) -0.022(8)
C34 0.24(2) 0.089(7) 0.213(15) 0.027(12) -0.100(19) -0.049(8)
C33 0.38(3) 0.074(6) 0.097(15) 0.002(8) -0.148(14) 0.001(12)
Br1 0.030(2) 0.0411(12) 0.0282(15) -0.0070(9) -0.0038(13) -0.0077(13)
C30A 0.064(5) 0.063(5) 0.063(5) 0.0009(10) 0.0028(10) 0.0001(10)
C31A 0.081(7) 0.028(5) 0.061(6) 0.014(4) -0.030(5) 0.004(4)
C32A 0.183(17) 0.047(6) 0.062(8) 0.014(5) -0.081(10) -0.010(8)

loop_
_atom_type_symbol
_atom_type_description
_atom_type_scat_dispersion_real
_atom_type_scat_dispersion_imag
_atom_type_scat_source
C C 0.0033 0.0016 'International Tables Vol C Tables 4.2.6.8 and 6.1.1.4'
H H 0.0000 0.0000 'International Tables Vol C Tables 4.2.6.8 and 6.1.1.4'
Br Br -0.2901 2.4595 'International Tables Vol C Tables 4.2.6.8 and 6.1.1.4'
Cl Cl 0.1484 0.1585 'International Tables Vol C Tables 4.2.6.8 and 6.1.1.4'
Ga Ga 0.2307 1.6083 'International Tables Vol C Tables 4.2.6.8 and 6.1.1.4'
N N 0.0061 0.0033 'International Tables Vol C Tables 4.2.6.8 and 6.1.1.4'

loop_
_geom_angle_atom_site_label_1
_geom_angle_atom_site_label_2
_geom_angle_atom_site_label_3
_geom_angle
_geom_angle_site_symmetry_1
_geom_angle_site_symmetry_3
_geom_angle_publ_flag
N1 Ga1 Cl1 94.5(3) . . ?
N1 Ga1 Br1 90.6(2) . . ?
C3 Ga1 Cl1 110.4(4) . . ?
C3 Ga1 N1 93.77(10) . . ?
C3 Ga1 Br1 110.4(2) . . ?
C18 Ga1 Cl1 110.5(4) . . ?
C18 Ga1 N1 103.68(10) . . ?
C18 Ga1 C3 133.75(11) . . ?
C18 Ga1 Br1 111.8(2) . . ?
C1 N1 Ga1 118.56(19) . . ?
C1 N1 C2 118.5(2) . . ?
C2 N1 Ga1 122.96(18) . . ?
N1 C1 H1 119.9 . . ?
N1 C1 C2 120.3(3) . 7_556 ?
C2 C1 H1 119.9 7_556 . ?
N1 C2 C1 121.3(2) . 7_556 ?
N1 C2 H2 119.4 . . ?
C1 C2 H2 119.4 7_556 . ?
C4 C3 Ga1 122.0(2) . . ?
C8 C3 Ga1 119.6(2) . . ?
C8 C3 C4 117.4(3) . . ?
C3 C4 C12 122.6(3) . . ?
C5 C4 C3 120.0(3) . . ?
C5 C4 C12 117.2(3) . . ?
C4 C5 H5 119.0 . . ?
C6 C5 C4 121.9(3) . . ?
C6 C5 H5 119.0 . . ?
C5 C6 C15 121.4(3) . . ?
C7 C6 C5 117.7(3) . . ?
C7 C6 C15 120.9(3) . . ?
C6 C7 H7 118.8 . . ?
C6 C7 C8 122.5(3) . . ?
C8 C7 H7 118.8 . . ?
C3 C8 C9 122.6(3) . . ?
C7 C8 C3 120.0(3) . . ?
C7 C8 C9 117.3(3) . . ?
C8 C9 H9 107.8 . . ?
C8 C9 C11 109.6(3) . . ?
C10 C9 C8 113.8(2) . . ?
C10 C9 H9 107.8 . . ?
C10 C9 C11 109.8(3) . . ?
C11 C9 H9 107.8 . . ?
C9 C10 H10A 109.5 . . ?
C9 C10 H10B 109.5 . . ?
C9 C10 H10C 109.5 . . ?
H10A C10 H10B 109.5 . . ?
H10A C10 H10C 109.5 . . ?
H10B C10 H10C 109.5 . . ?
C9 C11 H11A 109.5 . . ?
C9 C11 H11B 109.5 . . ?
C9 C11 H11C 109.5 . . ?
H11A C11 H11B 109.5 . . ?
H11A C11 H11C 109.5 . . ?
H11B C11 H11C 109.5 . . ?
C4 C12 H12 107.9 . . ?
C4 C12 C13 110.5(3) . . ?
C4 C12 C14 112.7(2) . . ?
C13 C12 H12 107.9 . . ?
C13 C12 C14 109.9(3) . . ?
C14 C12 H12 107.9 . . ?
C12 C13 H13C 109.5 . . ?
C12 C13 H13A 109.5 . . ?
C12 C13 H13B 109.5 . . ?
H13C C13 H13A 109.5 . . ?
H13C C13 H13B 109.5 . . ?
H13A C13 H13B 109.5 . . ?
C12 C14 H14A 109.5 . . ?
C12 C14 H14C 109.5 . . ?
C12 C14 H14B 109.5 . . ?
H14A C14 H14C 109.5 . . ?
H14A C14 H14B 109.5 . . ?
H14C C14 H14B 109.5 . . ?
C6 C15 H15 107.8 . . ?
C6 C15 H15A 107.1 . . ?
C6 C15 C17 111.7(8) . . ?
C16 C15 C6 111.6(10) . . ?
C16 C15 H15 107.8 . . ?
C16 C15 C17 109.9(10) . . ?
C17 C15 H15 107.8 . . ?
C16A C15 C6 109.8(9) . . ?
C16A C15 H15A 107.1 . . ?
C17A C15 C6 112.6(10) . . ?
C17A C15 H15A 107.1 . . ?
C17A C15 C16A 112.9(11) . . ?
C15 C16 H16A 109.5 . . ?
C15 C16 H16B 109.5 . . ?
C15 C16 H16C 109.5 . . ?
H16A C16 H16B 109.5 . . ?
H16A C16 H16C 109.5 . . ?
H16B C16 H16C 109.5 . . ?
C15 C17 H17A 109.5 . . ?
C15 C17 H17B 109.5 . . ?
C15 C17 H17C 109.5 . . ?
H17A C17 H17B 109.5 . . ?
H17A C17 H17C 109.5 . . ?
H17B C17 H17C 109.5 . . ?
C19 C18 Ga1 118.9(2) . . ?
C19 C18 C23 118.7(3) . . ?
C23 C18 Ga1 122.4(2) . . ?
C18 C19 C28 120.4(3) . . ?
C20 C19 C18 120.3(3) . . ?
C20 C19 C28 119.2(3) . . ?
C19 C20 H20 119.1 . . ?
C21 C20 C19 121.8(3) . . ?
C21 C20 H20 119.1 . . ?
C20 C21 C30 128.6(4) . . ?
C20 C21 C30A 111.6(6) . . ?
C22 C21 C20 117.4(3) . . ?
C22 C21 C30 114.0(4) . . ?
C22 C21 C30A 131.0(6) . . ?
C21 C22 H22 118.5 . . ?
C21 C22 C23 123.0(3) . . ?
C23 C22 H22 118.5 . . ?
C18 C23 C24 124.4(3) . . ?
C22 C23 C18 118.8(3) . . ?
C22 C23 C24 116.8(3) . . ?
C23 C24 H24 107.8 . . ?
C23 C24 C25 110.1(3) . . ?
C23 C24 C26 113.7(3) . . ?
C25 C24 H24 107.8 . . ?
C25 C24 C26 109.4(3) . . ?
C26 C24 H24 107.8 . . ?
C24 C25 H25A 109.5 . . ?
C24 C25 H25B 109.5 . . ?
C24 C25 H25C 109.5 . . ?
H25A C25 H25B 109.5 . . ?
H25A C25 H25C 109.5 . . ?
H25B C25 H25C 109.5 . . ?
C24 C26 H26A 109.5 . . ?
C24 C26 H26B 109.5 . . ?
C24 C26 H26C 109.5 . . ?
H26A C26 H26B 109.5 . . ?
H26A C26 H26C 109.5 . . ?
H26B C26 H26C 109.5 . . ?
H27A C27 H27B 109.5 . . ?
H27A C27 H27C 109.5 . . ?
H27B C27 H27C 109.5 . . ?
C28 C27 H27A 109.5 . . ?
C28 C27 H27B 109.5 . . ?
C28 C27 H27C 109.5 . . ?
C19 C28 H28 107.6 . . ?
C19 C28 C29 114.2(3) . . ?
C27 C28 C19 109.7(3) . . ?
C27 C28 H28 107.6 . . ?
C27 C28 C29 109.9(3) . . ?
C29 C28 H28 107.6 . . ?
C28 C29 H29A 109.5 . . ?
C28 C29 H29B 109.5 . . ?
C28 C29 H29C 109.5 . . ?
H29A C29 H29B 109.5 . . ?
H29A C29 H29C 109.5 . . ?
H29B C29 H29C 109.5 . . ?
C21 C30 H30 107.7 . . ?
C31 C30 C21 109.8(6) . . ?
C31 C30 H30 107.7 . . ?
C32 C30 C21 109.6(5) . . ?
C32 C30 H30 107.7 . . ?
C32 C30 C31 113.9(7) . . ?
C30 C31 H31A 109.5 . . ?
C30 C31 H31B 109.5 . . ?
C30 C31 H31C 109.5 . . ?
H31A C31 H31B 109.5 . . ?
H31A C31 H31C 109.5 . . ?
H31B C31 H31C 109.5 . . ?
C30 C32 H32A 109.5 . . ?
C30 C32 H32B 109.5 . . ?
C30 C32 H32C 109.5 . . ?
H32A C32 H32B 109.5 . . ?
H32A C32 H32C 109.5 . . ?
H32B C32 H32C 109.5 . . ?
C15 C16A H16D 109.5 . . ?
C15 C16A H16E 109.5 . . ?
C15 C16A H16F 109.5 . . ?
H16D C16A H16E 109.5 . . ?
H16D C16A H16F 109.5 . . ?
H16E C16A H16F 109.5 . . ?
C15 C17A H17D 109.5 . . ?
C15 C17A H17E 109.5 . . ?
C15 C17A H17F 109.5 . . ?
H17D C17A H17E 109.5 . . ?
H17D C17A H17F 109.5 . . ?
H17E C17A H17F 109.5 . . ?
H38C C38 H38A 109.5 . . ?
H38C C38 H38B 109.5 . . ?
H38A C38 H38B 109.5 . . ?
C37 C38 H38C 109.5 . . ?
C37 C38 H38A 109.5 . . ?
C37 C38 H38B 109.5 . . ?
C38 C37 H37A 107.5 . . ?
C38 C37 H37B 107.5 . . ?
H37A C37 H37B 107.0 . . ?
C36 C37 C38 119.3(14) . . ?
C36 C37 H37A 107.5 . . ?
C36 C37 H37B 107.5 . . ?
C37 C36 H36A 107.3 . . ?
C37 C36 H36B 107.3 . . ?
C37 C36 C35 120.2(13) . . ?
H36A C36 H36B 106.9 . . ?
C35 C36 H36A 107.3 . . ?
C35 C36 H36B 107.3 . . ?
C36 C35 H35A 107.5 . . ?
C36 C35 H35B 107.5 . . ?
H35A C35 H35B 107.0 . . ?
C34 C35 C36 119.3(15) . . ?
C34 C35 H35A 107.5 . . ?
C34 C35 H35B 107.5 . . ?
C35 C34 H34A 108.4 . . ?
C35 C34 H34B 108.4 . . ?
C35 C34 C33 115.4(16) . . ?
H34A C34 H34B 107.5 . . ?
C33 C34 H34A 108.4 . . ?
C33 C34 H34B 108.4 . . ?
C34 C33 H33A 109.5 . . ?
C34 C33 H33B 109.5 . . ?
C34 C33 H33C 109.5 . . ?
H33A C33 H33B 109.5 . . ?
H33A C33 H33C 109.5 . . ?
H33B C33 H33C 109.5 . . ?
C21 C30A H30A 95.8 . . ?
C31A C30A C21 110.0(8) . . ?
C31A C30A H30A 95.8 . . ?
C32A C30A C21 121.3(9) . . ?
C32A C30A H30A 95.8 . . ?
C32A C30A C31A 125.6(10) . . ?
C30A C31A H31D 109.5 . . ?
C30A C31A H31E 109.5 . . ?
C30A C31A H31F 109.5 . . ?
H31D C31A H31E 109.5 . . ?
H31D C31A H31F 109.5 . . ?
H31E C31A H31F 109.5 . . ?
C30A C32A H32D 109.5 . . ?
C30A C32A H32E 109.5 . . ?
C30A C32A H32F 109.5 . . ?
H32D C32A H32E 109.5 . . ?
H32D C32A H32F 109.5 . . ?
H32E C32A H32F 109.5 . . ?

loop_
_geom_bond_atom_site_label_1
_geom_bond_atom_site_label_2
_geom_bond_distance
_geom_bond_site_symmetry_2
_geom_bond_publ_flag
Ga1 Cl1 2.197(9) . ?
Ga1 N1 2.150(2) . ?
Ga1 C3 2.006(3) . ?
Ga1 C18 1.999(3) . ?
Ga1 Br1 2.429(6) . ?
N1 C1 1.333(3) . ?
N1 C2 1.335(3) . ?
C1 H1 0.9500 . ?
C1 C2 1.384(4) 7_556 ?
C2 H2 0.9500 . ?
C3 C4 1.410(4) . ?
C3 C8 1.408(4) . ?
C4 C5 1.398(4) . ?
C4 C12 1.520(4) . ?
C5 H5 0.9500 . ?
C5 C6 1.378(4) . ?
C6 C7 1.373(4) . ?
C6 C15 1.536(4) . ?
C7 H7 0.9500 . ?
C7 C8 1.390(4) . ?
C8 C9 1.528(4) . ?
C9 H9 1.0000 . ?
C9 C10 1.526(4) . ?
C9 C11 1.540(4) . ?
C10 H10A 0.9800 . ?
C10 H10B 0.9800 . ?
C10 H10C 0.9800 . ?
C11 H11A 0.9800 . ?
C11 H11B 0.9800 . ?
C11 H11C 0.9800 . ?
C12 H12 1.0000 . ?
C12 C13 1.527(4) . ?
C12 C14 1.534(4) . ?
C13 H13C 0.9800 . ?
C13 H13A 0.9800 . ?
C13 H13B 0.9800 . ?
C14 H14A 0.9800 . ?
C14 H14C 0.9800 . ?
C14 H14B 0.9800 . ?
C15 H15 1.0000 . ?
C15 H15A 1.0000 . ?
C15 C16 1.474(13) . ?
C15 C17 1.535(12) . ?
C15 C16A 1.532(10) . ?
C15 C17A 1.486(12) . ?
C16 H16A 0.9800 . ?
C16 H16B 0.9800 . ?
C16 H16C 0.9800 . ?
C17 H17A 0.9800 . ?
C17 H17B 0.9800 . ?
C17 H17C 0.9800 . ?
C18 C19 1.404(4) . ?
C18 C23 1.409(4) . ?
C19 C20 1.393(4) . ?
C19 C28 1.525(4) . ?
C20 H20 0.9500 . ?
C20 C21 1.386(5) . ?
C21 C22 1.385(5) . ?
C21 C30 1.552(6) . ?
C21 C30A 1.528(11) . ?
C22 H22 0.9500 . ?
C22 C23 1.400(4) . ?
C23 C24 1.517(4) . ?
C24 H24 1.0000 . ?
C24 C25 1.531(4) . ?
C24 C26 1.539(4) . ?
C25 H25A 0.9800 . ?
C25 H25B 0.9800 . ?
C25 H25C 0.9800 . ?
C26 H26A 0.9800 . ?
C26 H26B 0.9800 . ?
C26 H26C 0.9800 . ?
C27 H27A 0.9800 . ?
C27 H27B 0.9800 . ?
C27 H27C 0.9800 . ?
C27 C28 1.518(5) . ?
C28 H28 1.0000 . ?
C28 C29 1.528(5) . ?
C29 H29A 0.9800 . ?
C29 H29B 0.9800 . ?
C29 H29C 0.9800 . ?
C30 H30 1.0000 . ?
C30 C31 1.548(9) . ?
C30 C32 1.438(9) . ?
C31 H31A 0.9800 . ?
C31 H31B 0.9800 . ?
C31 H31C 0.9800 . ?
C32 H32A 0.9800 . ?
C32 H32B 0.9800 . ?
C32 H32C 0.9800 . ?
C16A H16D 0.9800 . ?
C16A H16E 0.9800 . ?
C16A H16F 0.9800 . ?
C17A H17D 0.9800 . ?
C17A H17E 0.9800 . ?
C17A H17F 0.9800 . ?
C38 H38C 0.9800 . ?
C38 H38A 0.9800 . ?
C38 H38B 0.9800 . ?
C38 C37 1.487(12) . ?
C37 H37A 0.9900 . ?
C37 H37B 0.9900 . ?
C37 C36 1.440(10) . ?
C36 H36A 0.9900 . ?
C36 H36B 0.9900 . ?
C36 C35 1.480(11) . ?
C35 H35A 0.9900 . ?
C35 H35B 0.9900 . ?
C35 C34 1.474(12) . ?
C34 H34A 0.9900 . ?
C34 H34B 0.9900 . ?
C34 C33 1.480(12) . ?
C33 H33A 0.9800 . ?
C33 H33B 0.9800 . ?
C33 H33C 0.9800 . ?
C30A H30A 1.0000 . ?
C30A C31A 1.458(12) . ?
C30A C32A 1.402(12) . ?
C31A H31D 0.9800 . ?
C31A H31E 0.9800 . ?
C31A H31F 0.9800 . ?
C32A H32D 0.9800 . ?
C32A H32E 0.9800 . ?
C32A H32F 0.9800 . ?

loop_
_geom_torsion_atom_site_label_1
_geom_torsion_atom_site_label_2
_geom_torsion_atom_site_label_3
_geom_torsion_atom_site_label_4
_geom_torsion
_geom_torsion_site_symmetry_1
_geom_torsion_site_symmetry_2
_geom_torsion_site_symmetry_3
_geom_torsion_site_symmetry_4
_geom_torsion_publ_flag
Ga1 N1 C1 C2 -179.3(2) . . . 7_556 ?
Ga1 N1 C2 C1 179.3(2) . . . 7_556 ?
Ga1 C3 C4 C5 161.8(2) . . . . ?
Ga1 C3 C4 C12 -23.4(4) . . . . ?
Ga1 C3 C8 C7 -161.9(2) . . . . ?
Ga1 C3 C8 C9 21.8(4) . . . . ?
Ga1 C18 C19 C20 179.2(2) . . . . ?
Ga1 C18 C19 C28 -5.2(4) . . . . ?
Ga1 C18 C23 C22 -179.1(2) . . . . ?
Ga1 C18 C23 C24 3.4(4) . . . . ?
C1 N1 C2 C1 0.6(4) . . . 7_556 ?
C2 N1 C1 C2 -0.6(4) . . . 7_556 ?
C3 C4 C5 C6 1.6(5) . . . . ?
C3 C4 C12 C13 -112.9(3) . . . . ?
C3 C4 C12 C14 123.7(3) . . . . ?
C3 C8 C9 C10 -129.6(3) . . . . ?
C3 C8 C9 C11 106.9(3) . . . . ?
C4 C3 C8 C7 7.0(4) . . . . ?
C4 C3 C8 C9 -169.3(3) . . . . ?
C4 C5 C6 C7 3.5(5) . . . . ?
C4 C5 C6 C15 -177.0(3) . . . . ?
C5 C4 C12 C13 62.0(4) . . . . ?
C5 C4 C12 C14 -61.3(4) . . . . ?
C5 C6 C7 C8 -3.3(5) . . . . ?
C5 C6 C15 C16 81.5(12) . . . . ?
C5 C6 C15 C17 -42.0(11) . . . . ?
C5 C6 C15 C16A 63.4(10) . . . . ?
C5 C6 C15 C17A -63.4(13) . . . . ?
C6 C7 C8 C3 -2.0(5) . . . . ?
C6 C7 C8 C9 174.5(3) . . . . ?
C7 C6 C15 C16 -99.0(12) . . . . ?
C7 C6 C15 C17 137.5(11) . . . . ?
C7 C6 C15 C16A -117.1(9) . . . . ?
C7 C6 C15 C17A 116.1(13) . . . . ?
C7 C8 C9 C10 54.0(4) . . . . ?
C7 C8 C9 C11 -69.4(4) . . . . ?
C8 C3 C4 C5 -6.8(4) . . . . ?
C8 C3 C4 C12 168.0(3) . . . . ?
C12 C4 C5 C6 -173.5(3) . . . . ?
C15 C6 C7 C8 177.1(3) . . . . ?
C18 C19 C20 C21 0.1(5) . . . . ?
C18 C19 C28 C27 -83.9(4) . . . . ?
C18 C19 C28 C29 152.3(3) . . . . ?
C18 C23 C24 C25 103.8(3) . . . . ?
C18 C23 C24 C26 -133.0(3) . . . . ?
C19 C18 C23 C22 1.9(4) . . . . ?
C19 C18 C23 C24 -175.6(3) . . . . ?
C19 C20 C21 C22 1.2(5) . . . . ?
C19 C20 C21 C30 -179.3(5) . . . . ?
C19 C20 C21 C30A -177.2(6) . . . . ?
C20 C19 C28 C27 91.7(3) . . . . ?
C20 C19 C28 C29 -32.1(4) . . . . ?
C20 C21 C22 C23 -1.1(5) . . . . ?
C20 C21 C30 C31 -30.1(9) . . . . ?
C20 C21 C30 C32 95.8(7) . . . . ?
C20 C21 C30A C31A -137.2(9) . . . . ?
C20 C21 C30A C32A 61.6(16) . . . . ?
C21 C22 C23 C18 -0.5(5) . . . . ?
C21 C22 C23 C24 177.2(3) . . . . ?
C22 C21 C30 C31 149.3(6) . . . . ?
C22 C21 C30 C32 -84.8(7) . . . . ?
C22 C21 C30A C31A 44.7(14) . . . . ?
C22 C21 C30A C32A -116.6(14) . . . . ?
C22 C23 C24 C25 -73.7(4) . . . . ?
C22 C23 C24 C26 49.5(4) . . . . ?
C23 C18 C19 C20 -1.7(4) . . . . ?
C23 C18 C19 C28 173.9(3) . . . . ?
C28 C19 C20 C21 -175.5(3) . . . . ?
C30 C21 C22 C23 179.4(4) . . . . ?
C38 C37 C36 C35 174(4) . . . . ?
C37 C36 C35 C34 -176(3) . . . . ?
C36 C35 C34 C33 -156(3) . . . . ?
C30A C21 C22 C23 177.0(7) . . . . ?
